data_7056307
loop_
_publ_author_name
'Shopov, Dimitar Yavorov'
'Sharninghausen, Liam'
'Sinha, Shashi Bhushan'
'Borowski, Julia'
'Mercado, Brandon'
'Brudvig, Gary'
'Crabtree, Robert H.'

_publ_section_title
;
 Synthesis of Pyridine-Alkoxide Ligands for Formation of Polynuclear
 Complexes
;
_journal_name_full 'New J. Chem.'
_journal_paper_doi 10.1039/C7NJ01845B
_journal_year 2017
_chemical_absolute_configuration unk
_chemical_formula_moiety 'C31 H32 Co2 N4 O7, 2(H2 O)'
_chemical_formula_sum 'C31 H36 Co2 N4 O9'
_chemical_formula_weight 726.50
_space_group_crystal_system monoclinic
_space_group_IT_number 4
_space_group_name_Hall 'P 2yb'
_space_group_name_H-M_alt 'P 1 21 1'
_symmetry_space_group_name_Hall 'P 2yb'
_symmetry_space_group_name_H-M 'P 1 21 1'
_atom_sites_solution_hydrogens mixed
_atom_sites_solution_primary direct
_atom_sites_solution_secondary difmap
_audit_creation_method SHELXL-2014/6
_audit_update_record
;
2017-01-24 deposited with the CCDC.
2017-06-12 downloaded from the CCDC.
;
_cell_angle_alpha 90
_cell_angle_beta 91.544(12)
_cell_angle_gamma 90
_cell_formula_units_Z 2
_cell_length_a 8.267(4)
_cell_length_b 14.974(8)
_cell_length_c 12.165(6)
_cell_measurement_reflns_used 6837
_cell_measurement_temperature 223(2)
_cell_measurement_theta_max 28.9
_cell_measurement_theta_min 3.0
_cell_volume 1505.4(13)
_computing_cell_refinement 'CrystalClear-SM Expert 2.0 r15 (Rigaku, 2011)'
_computing_data_collection 'CrystalClear-SM Expert 2.0 r15 (Rigaku, 2011)'
_computing_data_reduction 'CrystalClear-SM Expert 2.0 r15 (Rigaku, 2011)'
_computing_molecular_graphics
; 
 NAME HERE 
 The Department of Chemistry 
 Yale University 
 P. O. Box 208107 
 New Haven 
 Connecticut 06520 USA. 
;
_computing_publication_material 'SHELXL-97 (Sheldrick, 2008)'
_computing_structure_refinement 'SHELXL-2014/6 (Sheldrick, 2014)'
_computing_structure_solution 'SHELXS-97 (Sheldrick, 2008)'
_diffrn_ambient_temperature 223(2)
_diffrn_detector_area_resol_mean 6.8
_diffrn_measured_fraction_theta_full 0.998
_diffrn_measured_fraction_theta_max 0.998
_diffrn_measurement_device_type 'Rigaku Mercury275R CCD'
_diffrn_measurement_method \w
_diffrn_radiation_type MoK\a
_diffrn_radiation_wavelength 0.71075
_diffrn_reflns_av_R_equivalents 0.0517
_diffrn_reflns_av_unetI/netI 0.0588
_diffrn_reflns_Laue_measured_fraction_full 0.998
_diffrn_reflns_Laue_measured_fraction_max 0.998
_diffrn_reflns_limit_h_max 10
_diffrn_reflns_limit_h_min -10
_diffrn_reflns_limit_k_max 18
_diffrn_reflns_limit_k_min -18
_diffrn_reflns_limit_l_max 15
_diffrn_reflns_limit_l_min -15
_diffrn_reflns_number 17486
_diffrn_reflns_point_group_measured_fraction_full 0.998
_diffrn_reflns_point_group_measured_fraction_max 0.998
_diffrn_reflns_theta_full 25.242
_diffrn_reflns_theta_max 26.370
_diffrn_reflns_theta_min 3.017
_diffrn_source 'Sealed Tube'
_exptl_absorpt_coefficient_mu 1.165
_exptl_absorpt_correction_T_max 0.653
_exptl_absorpt_correction_T_min 0.502
_exptl_absorpt_correction_type multi-scan
_exptl_absorpt_process_details 'Jacobson, R. (1998) Private Communication'
_exptl_crystal_colour Black
_exptl_crystal_density_diffrn 1.603
_exptl_crystal_density_method 'not measured'
_exptl_crystal_description Block
_exptl_crystal_F_000 752
_exptl_crystal_size_max 0.400
_exptl_crystal_size_mid 0.400
_exptl_crystal_size_min 0.400
_refine_diff_density_max 0.584
_refine_diff_density_min -0.488
_refine_diff_density_rms 0.061
_refine_ls_abs_structure_details
; 
 Refined as an inversion twin. 
;
_refine_ls_abs_structure_Flack 0.453(18)
_refine_ls_extinction_method none
_refine_ls_goodness_of_fit_ref 1.052
_refine_ls_hydrogen_treatment constr
_refine_ls_matrix_type full
_refine_ls_number_parameters 426
_refine_ls_number_reflns 6131
_refine_ls_number_restraints 1
_refine_ls_restrained_S_all 1.052
_refine_ls_R_factor_all 0.0554
_refine_ls_R_factor_gt 0.0450
_refine_ls_shift/su_max 0.000
_refine_ls_shift/su_mean 0.000
_refine_ls_structure_factor_coef Fsqd
_refine_ls_weighting_details 'w=1/[\s^2^(Fo^2^)+(0.0316P)^2^+0.2804P] where P=(Fo^2^+2Fc^2^)/3'
_refine_ls_weighting_scheme calc
_refine_ls_wR_factor_gt 0.0778
_refine_ls_wR_factor_ref 0.0810
_reflns_Friedel_coverage 0.924
_reflns_Friedel_fraction_full 0.999
_reflns_Friedel_fraction_max 0.999
_reflns_number_gt 5432
_reflns_number_total 6131
_reflns_threshold_expression 'I > 2\s(I)'
_cod_data_source_file c7nj01845b2.cif
_cod_data_source_block mini-14056
_cod_original_cell_volume 1505.4(14)
_cod_database_code 7056307
_shelx_space_group_comment
; 
The symmetry employed for this shelxl refinement is uniquely defined 
by the following loop, which should always be used as a source of 
symmetry information in preference to the above space-group names. 
They are only intended as comments. 
;
_shelx_estimated_absorpt_t_min 0.653
_shelx_estimated_absorpt_t_max 0.653
_shelxl_version_number 2014/6

loop_
_space_group_symop_operation_xyz
'x, y, z'
'-x, y+1/2, -z'

loop_
_atom_site_label
_atom_site_type_symbol
_atom_site_fract_x
_atom_site_fract_y
_atom_site_fract_z
_atom_site_U_iso_or_equiv
_atom_site_adp_type
_atom_site_occupancy
_atom_site_site_symmetry_order
_atom_site_calc_flag
_atom_site_refinement_flags_posn
_atom_site_refinement_flags_adp
Co1 Co 0.24958(8) 0.50409(5) 0.26945(6) 0.02507(18) Uani 1 1 d . .
Co2 Co 0.21065(8) 0.69473(4) 0.22857(6) 0.02429(18) Uani 1 1 d . .
O1 O 0.4216(5) 0.4382(2) 0.3297(3) 0.0310(9) Uani 1 1 d . .
O2 O 0.3786(4) 0.6131(2) 0.2754(3) 0.0226(9) Uani 1 1 d . .
O3 O 0.3193(4) 0.8066(2) 0.2200(3) 0.0301(9) Uani 1 1 d . .
O4 O 0.1118(5) 0.4064(2) 0.2445(3) 0.0289(10) Uani 1 1 d . .
O5 O 0.0799(4) 0.5887(3) 0.2218(3) 0.0246(9) Uani 1 1 d . .
O6 O 0.0620(5) 0.7893(3) 0.1931(3) 0.0317(10) Uani 1 1 d . .
O7 O 0.1663(5) 0.9283(3) 0.1806(4) 0.0419(11) Uani 1 1 d . .
N1 N 0.1769(5) 0.5064(3) 0.4176(3) 0.0273(10) Uani 1 1 d . .
N2 N 0.1890(5) 0.7115(3) 0.3827(3) 0.0244(10) Uani 1 1 d . .
N3 N 0.3264(5) 0.4733(3) 0.1270(4) 0.0268(11) Uani 1 1 d . .
N4 N 0.2349(5) 0.6688(3) 0.0760(3) 0.0245(10) Uani 1 1 d . .
C1 C 0.0239(6) 0.5188(4) 0.4493(4) 0.0334(13) Uani 1 1 d . .
H1 H -0.0557 0.5374 0.3976 0.040 Uiso 1 1 calc R U
C2 C -0.0169(7) 0.5046(4) 0.5566(4) 0.0419(14) Uani 1 1 d . .
H2 H -0.1233 0.5147 0.5791 0.050 Uiso 1 1 calc R U
C3 C 0.0994(8) 0.4756(4) 0.6302(5) 0.0445(17) Uani 1 1 d . .
H3 H 0.0722 0.4644 0.7034 0.053 Uiso 1 1 calc R U
C4 C 0.2557(8) 0.4628(4) 0.5982(5) 0.0414(15) Uani 1 1 d . .
H4 H 0.3359 0.4434 0.6489 0.050 Uiso 1 1 calc R U
C5 C 0.2929(7) 0.4790(3) 0.4901(4) 0.0297(13) Uani 1 1 d . .
C6 C 0.4549(7) 0.4699(4) 0.4363(4) 0.0310(13) Uani 1 1 d . .
C7 C 0.5389(7) 0.5617(4) 0.4329(5) 0.0303(13) Uani 1 1 d . .
H7A H 0.5658 0.5790 0.5089 0.036 Uiso 1 1 calc R U
H7B H 0.6415 0.5538 0.3955 0.036 Uiso 1 1 calc R U
C8 C 0.4510(6) 0.6401(4) 0.3785(4) 0.0259(13) Uani 1 1 d . .
C9 C 0.3154(6) 0.6808(3) 0.4457(4) 0.0256(12) Uani 1 1 d . .
C10 C 0.3155(7) 0.6895(4) 0.5572(4) 0.0347(13) Uani 1 1 d . .
H10 H 0.4025 0.6677 0.6008 0.042 Uiso 1 1 calc R U
C11 C 0.1861(8) 0.7307(4) 0.6050(5) 0.0433(16) Uani 1 1 d . .
H11 H 0.1853 0.7382 0.6817 0.052 Uiso 1 1 calc R U
C12 C 0.0580(8) 0.7608(4) 0.5410(5) 0.0433(17) Uani 1 1 d . .
H12 H -0.0315 0.7882 0.5730 0.052 Uiso 1 1 calc R U
C13 C 0.0639(7) 0.7501(4) 0.4294(5) 0.0331(14) Uani 1 1 d . .
H13 H -0.0230 0.7706 0.3848 0.040 Uiso 1 1 calc R U
C14 C 0.5679(7) 0.4054(4) 0.4963(5) 0.0420(15) Uani 1 1 d . .
H14A H 0.5164 0.3473 0.5009 0.063 Uiso 1 1 calc R U
H14B H 0.5918 0.4276 0.5699 0.063 Uiso 1 1 calc R U
H14C H 0.6676 0.3999 0.4566 0.063 Uiso 1 1 calc R U
C15 C 0.5800(6) 0.7111(4) 0.3592(5) 0.0346(14) Uani 1 1 d . .
H15A H 0.6569 0.6889 0.3070 0.052 Uiso 1 1 calc R U
H15B H 0.6360 0.7248 0.4283 0.052 Uiso 1 1 calc R U
H15C H 0.5288 0.7648 0.3302 0.052 Uiso 1 1 calc R U
C16 C 0.4711(6) 0.4926(4) 0.0875(4) 0.0309(13) Uani 1 1 d . .
H16 H 0.5418 0.5297 0.1284 0.037 Uiso 1 1 calc R U
C17 C 0.5193(7) 0.4595(4) -0.0115(5) 0.0387(15) Uani 1 1 d . .
H17 H 0.6214 0.4740 -0.0388 0.046 Uiso 1 1 calc R U
C18 C 0.4151(8) 0.4045(4) -0.0701(5) 0.0380(15) Uani 1 1 d . .
H18 H 0.4452 0.3816 -0.1385 0.046 Uiso 1 1 calc R U
C19 C 0.2675(7) 0.3832(4) -0.0288(4) 0.0358(14) Uani 1 1 d . .
H19 H 0.1956 0.3457 -0.0682 0.043 Uiso 1 1 calc R U
C20 C 0.2264(7) 0.4179(3) 0.0717(4) 0.0266(12) Uani 1 1 d . .
C21 C 0.0711(7) 0.4047(4) 0.1318(5) 0.0301(13) Uani 1 1 d . .
C22 C -0.0486(6) 0.4796(3) 0.1006(5) 0.0296(13) Uani 1 1 d . .
H22A H -0.0809 0.4714 0.0232 0.035 Uiso 1 1 calc R U
H22B H -0.1457 0.4711 0.1439 0.035 Uiso 1 1 calc R U
C23 C 0.0061(7) 0.5769(4) 0.1154(5) 0.0264(13) Uani 1 1 d . .
C24 C 0.1287(6) 0.6097(3) 0.0332(4) 0.0247(12) Uani 1 1 d . .
C25 C 0.1327(7) 0.5853(4) -0.0760(5) 0.0350(14) Uani 1 1 d . .
H25 H 0.0534 0.5475 -0.1075 0.042 Uiso 1 1 calc R U
C26 C 0.2579(7) 0.6186(4) -0.1378(5) 0.0386(15) Uani 1 1 d . .
H26 H 0.2672 0.6008 -0.2115 0.046 Uiso 1 1 calc R U
C27 C 0.3683(7) 0.6772(4) -0.0923(4) 0.0359(14) Uani 1 1 d . .
H27 H 0.4525 0.7006 -0.1341 0.043 Uiso 1 1 calc R U
C28 C 0.3526(6) 0.7009(4) 0.0157(4) 0.0316(12) Uani 1 1 d . .
H28 H 0.4274 0.7410 0.0479 0.038 Uiso 1 1 calc R U
C29 C -0.0086(7) 0.3157(4) 0.1048(5) 0.0429(15) Uani 1 1 d . .
H29A H 0.0624 0.2675 0.1285 0.064 Uiso 1 1 calc R U
H29B H -0.0291 0.3116 0.0261 0.064 Uiso 1 1 calc R U
H29C H -0.1102 0.3113 0.1426 0.064 Uiso 1 1 calc R U
C30 C -0.1456(6) 0.6354(4) 0.1041(5) 0.0380(14) Uani 1 1 d . .
H30A H -0.2212 0.6191 0.1603 0.057 Uiso 1 1 calc R U
H30B H -0.1961 0.6264 0.0320 0.057 Uiso 1 1 calc R U
H30C H -0.1156 0.6977 0.1128 0.057 Uiso 1 1 calc R U
C31 C 0.1801(7) 0.8480(4) 0.1964(4) 0.0304(13) Uani 1 1 d . .
O8 O 0.3250(7) 0.2625(3) 0.2905(6) 0.0759(17) Uani 1 1 d G .
H8A H 0.2411 0.2944 0.2798 0.114 Uiso 1 1 d G U
H8B H 0.4023 0.2953 0.3141 0.114 Uiso 1 1 d G U
O9 O 0.3732(7) 0.0715(4) 0.2802(5) 0.0773(17) Uani 1 1 d G .
H9A H 0.3194 0.0415 0.2322 0.116 Uiso 1 1 d G U
H9B H 0.3420 0.1256 0.2787 0.116 Uiso 1 1 d G U

loop_
_atom_site_aniso_label
_atom_site_aniso_U_11
_atom_site_aniso_U_22
_atom_site_aniso_U_33
_atom_site_aniso_U_23
_atom_site_aniso_U_13
_atom_site_aniso_U_12
Co1 0.0286(4) 0.0235(4) 0.0233(4) -0.0011(4) 0.0043(3) -0.0023(3)
Co2 0.0282(4) 0.0229(4) 0.0220(4) 0.0001(4) 0.0046(3) -0.0010(3)
O1 0.036(2) 0.027(2) 0.030(2) -0.0017(18) 0.0003(18) 0.0034(17)
O2 0.023(2) 0.025(2) 0.020(2) 0.0005(17) -0.0008(16) -0.0026(16)
O3 0.032(2) 0.025(2) 0.033(2) -0.0035(18) 0.0070(17) -0.0021(17)
O4 0.034(2) 0.030(2) 0.023(2) -0.0056(18) 0.0049(18) -0.0097(18)
O5 0.025(2) 0.024(2) 0.025(2) -0.0040(18) 0.0024(17) -0.0019(16)
O6 0.032(2) 0.029(2) 0.035(2) 0.0027(19) 0.0042(18) 0.0006(18)
O7 0.056(3) 0.025(2) 0.045(3) 0.007(2) 0.014(2) 0.005(2)
N1 0.033(2) 0.022(2) 0.026(2) -0.001(2) 0.0027(19) -0.004(2)
N2 0.027(2) 0.021(3) 0.026(2) 0.001(2) 0.0080(19) -0.0024(18)
N3 0.029(2) 0.026(3) 0.026(3) -0.006(2) 0.002(2) 0.0009(18)
N4 0.026(2) 0.023(2) 0.024(2) 0.0019(19) 0.0013(18) 0.0045(18)
C1 0.029(3) 0.038(4) 0.033(3) -0.005(3) 0.002(2) -0.006(3)
C2 0.043(3) 0.047(4) 0.037(3) -0.004(4) 0.013(3) -0.010(3)
C3 0.066(4) 0.043(4) 0.025(3) -0.006(3) 0.011(3) -0.016(3)
C4 0.059(4) 0.036(3) 0.029(3) 0.004(3) -0.002(3) -0.006(3)
C5 0.043(3) 0.022(3) 0.024(3) 0.003(2) -0.002(3) -0.006(2)
C6 0.036(3) 0.030(3) 0.027(3) 0.001(3) -0.003(2) 0.003(2)
C7 0.034(3) 0.029(3) 0.027(3) 0.000(3) -0.003(3) 0.000(2)
C8 0.027(3) 0.026(3) 0.024(3) -0.002(3) 0.000(2) 0.000(2)
C9 0.032(3) 0.020(3) 0.025(3) -0.001(2) 0.004(2) -0.002(2)
C10 0.046(3) 0.031(3) 0.027(3) -0.003(3) 0.001(2) -0.004(3)
C11 0.065(5) 0.042(4) 0.023(3) -0.002(3) 0.006(3) 0.006(3)
C12 0.051(4) 0.037(4) 0.043(4) -0.001(3) 0.023(3) 0.007(3)
C13 0.031(3) 0.032(3) 0.036(4) 0.004(3) 0.006(3) 0.006(2)
C14 0.045(4) 0.035(4) 0.046(4) 0.003(3) -0.005(3) 0.006(3)
C15 0.028(3) 0.037(4) 0.039(3) -0.008(3) 0.004(2) -0.006(2)
C16 0.027(3) 0.032(3) 0.034(3) 0.001(3) 0.004(2) 0.001(3)
C17 0.031(3) 0.047(4) 0.039(4) 0.002(3) 0.013(3) 0.007(3)
C18 0.053(4) 0.033(3) 0.028(3) -0.007(3) 0.008(3) 0.012(3)
C19 0.051(4) 0.026(3) 0.030(3) -0.006(3) 0.001(3) 0.001(3)
C20 0.034(3) 0.021(3) 0.024(3) -0.001(2) 0.001(2) 0.000(2)
C21 0.034(3) 0.029(3) 0.027(3) -0.002(3) -0.002(3) -0.007(3)
C22 0.027(3) 0.033(3) 0.028(3) -0.004(2) -0.001(2) -0.006(2)
C23 0.030(3) 0.027(3) 0.022(3) -0.003(3) 0.000(2) -0.003(2)
C24 0.027(3) 0.024(3) 0.023(3) 0.000(2) 0.001(2) 0.003(2)
C25 0.045(4) 0.032(3) 0.028(3) 0.000(3) -0.001(3) 0.001(3)
C26 0.055(4) 0.039(4) 0.022(3) 0.002(3) 0.009(3) 0.006(3)
C27 0.043(3) 0.036(4) 0.029(3) 0.004(3) 0.011(3) 0.003(3)
C28 0.031(3) 0.031(3) 0.033(3) 0.005(3) 0.008(2) -0.004(3)
C29 0.056(4) 0.037(3) 0.036(3) -0.005(3) 0.003(3) -0.015(3)
C30 0.030(3) 0.044(3) 0.040(4) -0.004(3) 0.003(3) 0.004(3)
C31 0.039(3) 0.037(3) 0.016(3) -0.001(3) 0.007(2) 0.004(3)
O8 0.080(4) 0.034(3) 0.112(5) 0.001(3) -0.027(4) 0.006(3)
O9 0.083(4) 0.072(4) 0.076(4) -0.005(3) -0.007(3) -0.011(3)

loop_
_atom_type_symbol
_atom_type_description
_atom_type_scat_dispersion_real
_atom_type_scat_dispersion_imag
_atom_type_scat_source
C C 0.0033 0.0016 'International Tables Vol C Tables 4.2.6.8 and 6.1.1.4'
H H 0.0000 0.0000 'International Tables Vol C Tables 4.2.6.8 and 6.1.1.4'
Co Co 0.3494 0.9721 'International Tables Vol C Tables 4.2.6.8 and 6.1.1.4'
N N 0.0061 0.0033 'International Tables Vol C Tables 4.2.6.8 and 6.1.1.4'
O O 0.0106 0.0060 'International Tables Vol C Tables 4.2.6.8 and 6.1.1.4'

loop_
_geom_angle_atom_site_label_1
_geom_angle_atom_site_label_2
_geom_angle_atom_site_label_3
_geom_angle
O1 Co1 O4 96.01(17)
O1 Co1 N1 83.97(18)
O4 Co1 N1 87.80(18)
O1 Co1 N3 87.72(18)
O4 Co1 N3 83.14(17)
N1 Co1 N3 167.0(2)
O1 Co1 O2 90.99(17)
O4 Co1 O2 171.49(16)
N1 Co1 O2 97.78(17)
N3 Co1 O2 92.33(17)
O1 Co1 O5 170.90(17)
O4 Co1 O5 91.70(17)
N1 Co1 O5 91.52(17)
N3 Co1 O5 98.03(17)
O2 Co1 O5 81.77(16)
O1 Co1 Co2 131.67(12)
O4 Co1 Co2 132.32(13)
N1 Co1 Co2 96.16(15)
N3 Co1 Co2 96.84(14)
O2 Co1 Co2 40.92(11)
O5 Co1 Co2 40.86(11)
N2 Co2 O3 89.72(17)
N2 Co2 N4 175.78(18)
O3 Co2 N4 93.65(16)
N2 Co2 O6 92.74(18)
O3 Co2 O6 68.79(16)
N4 Co2 O6 90.85(17)
N2 Co2 O5 94.76(17)
O3 Co2 O5 171.86(18)
N4 Co2 O5 82.20(17)
O6 Co2 O5 104.15(16)
N2 Co2 O2 83.01(17)
O3 Co2 O2 103.74(16)
N4 Co2 O2 93.71(16)
O6 Co2 O2 171.52(17)
O5 Co2 O2 83.58(17)
N2 Co2 C31 91.31(18)
O3 Co2 C31 34.65(18)
N4 Co2 C31 92.91(17)
O6 Co2 C31 34.14(18)
O5 Co2 C31 138.18(19)
O2 Co2 C31 138.23(18)
N2 Co2 Co1 88.49(14)
O3 Co2 Co1 145.17(12)
N4 Co2 Co1 87.29(12)
O6 Co2 Co1 146.04(12)
O5 Co2 Co1 42.02(12)
O2 Co2 Co1 41.56(10)
C31 Co2 Co1 179.74(16)
C6 O1 Co1 108.3(3)
C8 O2 Co2 111.1(3)
C8 O2 Co1 118.9(3)
Co2 O2 Co1 97.52(16)
C31 O3 Co2 90.9(3)
C21 O4 Co1 107.5(3)
C23 O5 Co2 111.6(3)
C23 O5 Co1 118.1(3)
Co2 O5 Co1 97.12(17)
C31 O6 Co2 90.9(3)
C1 N1 C5 120.9(5)
C1 N1 Co1 126.4(4)
C5 N1 Co1 112.0(4)
C13 N2 C9 120.2(5)
C13 N2 Co2 125.0(4)
C9 N2 Co2 114.8(3)
C16 N3 C20 120.0(5)
C16 N3 Co1 126.6(4)
C20 N3 Co1 112.8(4)
C28 N4 C24 120.5(5)
C28 N4 Co2 124.1(4)
C24 N4 Co2 115.2(3)
N1 C1 C2 120.5(5)
N1 C1 H1 119.7
C2 C1 H1 119.7
C3 C2 C1 119.0(5)
C3 C2 H2 120.5
C1 C2 H2 120.5
C2 C3 C4 120.6(6)
C2 C3 H3 119.7
C4 C3 H3 119.7
C3 C4 C5 118.8(6)
C3 C4 H4 120.6
C5 C4 H4 120.6
N1 C5 C4 120.2(5)
N1 C5 C6 111.5(4)
C4 C5 C6 128.3(5)
O1 C6 C5 106.1(4)
O1 C6 C14 109.5(4)
C5 C6 C14 112.9(5)
O1 C6 C7 110.8(4)
C5 C6 C7 109.6(4)
C14 C6 C7 108.0(4)
C8 C7 C6 119.3(4)
C8 C7 H7A 107.5
C6 C7 H7A 107.5
C8 C7 H7B 107.5
C6 C7 H7B 107.5
H7A C7 H7B 107.0
O2 C8 C7 110.2(4)
O2 C8 C15 109.8(4)
C7 C8 C15 106.1(4)
O2 C8 C9 106.6(4)
C7 C8 C9 115.0(5)
C15 C8 C9 109.1(4)
N2 C9 C10 120.6(5)
N2 C9 C8 113.4(4)
C10 C9 C8 126.0(5)
C9 C10 C11 118.9(5)
C9 C10 H10 120.6
C11 C10 H10 120.6
C12 C11 C10 120.3(6)
C12 C11 H11 119.9
C10 C11 H11 119.9
C13 C12 C11 118.4(6)
C13 C12 H12 120.8
C11 C12 H12 120.8
N2 C13 C12 121.7(5)
N2 C13 H13 119.2
C12 C13 H13 119.2
C6 C14 H14A 109.5
C6 C14 H14B 109.5
H14A C14 H14B 109.5
C6 C14 H14C 109.5
H14A C14 H14C 109.5
H14B C14 H14C 109.5
C8 C15 H15A 109.5
C8 C15 H15B 109.5
H15A C15 H15B 109.5
C8 C15 H15C 109.5
H15A C15 H15C 109.5
H15B C15 H15C 109.5
N3 C16 C17 121.6(5)
N3 C16 H16 119.2
C17 C16 H16 119.2
C16 C17 C18 118.5(5)
C16 C17 H17 120.7
C18 C17 H17 120.7
C19 C18 C17 120.1(5)
C19 C18 H18 120.0
C17 C18 H18 120.0
C18 C19 C20 118.7(5)
C18 C19 H19 120.6
C20 C19 H19 120.6
N3 C20 C19 121.0(5)
N3 C20 C21 111.1(4)
C19 C20 C21 127.9(5)
O4 C21 C20 106.7(5)
O4 C21 C29 108.6(5)
C20 C21 C29 112.3(5)
O4 C21 C22 111.4(5)
C20 C21 C22 109.6(4)
C29 C21 C22 108.3(5)
C23 C22 C21 118.5(4)
C23 C22 H22A 107.7
C21 C22 H22A 107.7
C23 C22 H22B 107.7
C21 C22 H22B 107.7
H22A C22 H22B 107.1
O5 C23 C24 106.2(4)
O5 C23 C30 109.8(4)
C24 C23 C30 108.3(5)
O5 C23 C22 110.0(5)
C24 C23 C22 115.4(5)
C30 C23 C22 107.1(4)
N4 C24 C25 121.1(5)
N4 C24 C23 113.5(5)
C25 C24 C23 125.4(5)
C24 C25 C26 117.7(5)
C24 C25 H25 121.2
C26 C25 H25 121.2
C27 C26 C25 120.6(5)
C27 C26 H26 119.7
C25 C26 H26 119.7
C28 C27 C26 118.2(5)
C28 C27 H27 120.9
C26 C27 H27 120.9
N4 C28 C27 121.8(5)
N4 C28 H28 119.1
C27 C28 H28 119.1
C21 C29 H29A 109.5
C21 C29 H29B 109.5
H29A C29 H29B 109.5
C21 C29 H29C 109.5
H29A C29 H29C 109.5
H29B C29 H29C 109.5
C23 C30 H30A 109.5
C23 C30 H30B 109.5
H30A C30 H30B 109.5
C23 C30 H30C 109.5
H30A C30 H30C 109.5
H30B C30 H30C 109.5
O7 C31 O6 125.9(6)
O7 C31 O3 124.7(6)
O6 C31 O3 109.4(5)
O7 C31 Co2 179.0(5)
O6 C31 Co2 55.0(3)
O3 C31 Co2 54.5(3)
H8A O8 H8B 109.3
H9A O9 H9B 109.5

loop_
_geom_bond_atom_site_label_1
_geom_bond_atom_site_label_2
_geom_bond_distance
Co1 O1 1.864(4)
Co1 O4 1.874(4)
Co1 N1 1.916(4)
Co1 N3 1.917(4)
Co1 O2 1.950(4)
Co1 O5 1.966(4)
Co1 Co2 2.9140(17)
Co2 N2 1.905(4)
Co2 O3 1.905(4)
Co2 N4 1.912(4)
Co2 O6 1.917(4)
Co2 O5 1.921(4)
Co2 O2 1.925(4)
Co2 C31 2.341(6)
O1 C6 1.401(6)
O2 C8 1.433(6)
O3 C31 1.331(7)
O4 C21 1.403(7)
O5 C23 1.427(6)
O6 C31 1.314(7)
O7 C31 1.222(7)
N1 C1 1.345(6)
N1 C5 1.349(7)
N2 C13 1.326(6)
N2 C9 1.359(7)
N3 C16 1.333(6)
N3 C20 1.339(6)
N4 C28 1.324(6)
N4 C24 1.341(6)
C1 C2 1.374(7)
C1 H1 0.9400
C2 C3 1.367(8)
C2 H2 0.9400
C3 C4 1.373(8)
C3 H3 0.9400
C4 C5 1.380(8)
C4 H4 0.9400
C5 C6 1.513(8)
C6 C14 1.518(7)
C6 C7 1.542(7)
C7 C8 1.522(7)
C7 H7A 0.9800
C7 H7B 0.9800
C8 C15 1.529(7)
C8 C9 1.532(7)
C9 C10 1.363(7)
C10 C11 1.377(8)
C10 H10 0.9400
C11 C12 1.373(8)
C11 H11 0.9400
C12 C13 1.369(8)
C12 H12 0.9400
C13 H13 0.9400
C14 H14A 0.9700
C14 H14B 0.9700
C14 H14C 0.9700
C15 H15A 0.9700
C15 H15B 0.9700
C15 H15C 0.9700
C16 C17 1.371(8)
C16 H16 0.9400
C17 C18 1.376(9)
C17 H17 0.9400
C18 C19 1.370(8)
C18 H18 0.9400
C19 C20 1.379(7)
C19 H19 0.9400
C20 C21 1.508(7)
C21 C29 1.519(8)
C21 C22 1.536(8)
C22 C23 1.534(7)
C22 H22A 0.9800
C22 H22B 0.9800
C23 C24 1.524(7)
C23 C30 1.533(7)
C24 C25 1.380(7)
C25 C26 1.388(8)
C25 H25 0.9400
C26 C27 1.373(8)
C26 H26 0.9400
C27 C28 1.370(7)
C27 H27 0.9400
C28 H28 0.9400
C29 H29A 0.9700
C29 H29B 0.9700
C29 H29C 0.9700
C30 H30A 0.9700
C30 H30B 0.9700
C30 H30C 0.9700
O8 H8A 0.8491
O8 H8B 0.8498
O9 H9A 0.8519
O9 H9B 0.8503

loop_
_geom_torsion_atom_site_label_1
_geom_torsion_atom_site_label_2
_geom_torsion_atom_site_label_3
_geom_torsion_atom_site_label_4
_geom_torsion
O4 Co1 O1 C6 -120.9(3)
N1 Co1 O1 C6 -33.8(4)
N3 Co1 O1 C6 156.3(4)
O2 Co1 O1 C6 64.0(3)
Co2 Co1 O1 C6 59.1(4)
O1 Co1 O4 C21 -122.1(4)
N1 Co1 O4 C21 154.2(4)
N3 Co1 O4 C21 -35.1(3)
O5 Co1 O4 C21 62.8(3)
Co2 Co1 O4 C21 57.9(4)
C5 N1 C1 C2 0.6(9)
Co1 N1 C1 C2 169.3(4)
N1 C1 C2 C3 -1.5(9)
C1 C2 C3 C4 1.5(10)
C2 C3 C4 C5 -0.6(9)
C1 N1 C5 C4 0.3(8)
Co1 N1 C5 C4 -169.9(4)
C1 N1 C5 C6 -179.8(5)
Co1 N1 C5 C6 10.0(5)
C3 C4 C5 N1 -0.4(9)
C3 C4 C5 C6 179.8(5)
Co1 O1 C6 C5 45.5(5)
Co1 O1 C6 C14 167.6(4)
Co1 O1 C6 C7 -73.3(4)
N1 C5 C6 O1 -36.1(6)
C4 C5 C6 O1 143.7(6)
N1 C5 C6 C14 -156.0(5)
C4 C5 C6 C14 23.8(8)
N1 C5 C6 C7 83.5(5)
C4 C5 C6 C7 -96.7(7)
O1 C6 C7 C8 61.0(6)
C5 C6 C7 C8 -55.7(6)
C14 C6 C7 C8 -179.1(5)
Co2 O2 C8 C7 160.7(3)
Co1 O2 C8 C7 48.7(5)
Co2 O2 C8 C15 -82.8(4)
Co1 O2 C8 C15 165.2(3)
Co2 O2 C8 C9 35.2(4)
Co1 O2 C8 C9 -76.7(4)
C6 C7 C8 O2 -45.3(6)
C6 C7 C8 C15 -164.1(5)
C6 C7 C8 C9 75.2(6)
C13 N2 C9 C10 -0.1(8)
Co2 N2 C9 C10 179.4(4)
C13 N2 C9 C8 -178.7(5)
Co2 N2 C9 C8 0.8(5)
O2 C8 C9 N2 -23.4(6)
C7 C8 C9 N2 -145.9(5)
C15 C8 C9 N2 95.1(5)
O2 C8 C9 C10 158.1(5)
C7 C8 C9 C10 35.6(7)
C15 C8 C9 C10 -83.4(7)
N2 C9 C10 C11 -0.7(8)
C8 C9 C10 C11 177.7(5)
C9 C10 C11 C12 1.2(9)
C10 C11 C12 C13 -1.0(9)
C9 N2 C13 C12 0.4(9)
Co2 N2 C13 C12 -179.1(5)
C11 C12 C13 N2 0.1(9)
C20 N3 C16 C17 2.4(8)
Co1 N3 C16 C17 173.3(4)
N3 C16 C17 C18 -0.6(9)
C16 C17 C18 C19 -0.7(9)
C17 C18 C19 C20 0.1(9)
C16 N3 C20 C19 -3.0(8)
Co1 N3 C20 C19 -175.1(4)
C16 N3 C20 C21 179.3(5)
Co1 N3 C20 C21 7.2(5)
C18 C19 C20 N3 1.8(8)
C18 C19 C20 C21 179.1(5)
Co1 O4 C21 C20 46.2(5)
Co1 O4 C21 C29 167.5(4)
Co1 O4 C21 C22 -73.3(4)
N3 C20 C21 O4 -34.8(6)
C19 C20 C21 O4 147.6(5)
N3 C20 C21 C29 -153.7(5)
C19 C20 C21 C29 28.7(8)
N3 C20 C21 C22 85.9(5)
C19 C20 C21 C22 -91.7(6)
O4 C21 C22 C23 63.2(6)
C20 C21 C22 C23 -54.6(7)
C29 C21 C22 C23 -177.4(5)
Co2 O5 C23 C24 35.8(5)
Co1 O5 C23 C24 -75.5(5)
Co2 O5 C23 C30 -81.1(4)
Co1 O5 C23 C30 167.6(3)
Co2 O5 C23 C22 161.3(3)
Co1 O5 C23 C22 50.0(5)
C21 C22 C23 O5 -47.9(6)
C21 C22 C23 C24 72.2(7)
C21 C22 C23 C30 -167.2(5)
C28 N4 C24 C25 -4.3(7)
Co2 N4 C24 C25 179.8(4)
C28 N4 C24 C23 177.5(5)
Co2 N4 C24 C23 1.6(5)
O5 C23 C24 N4 -24.1(6)
C30 C23 C24 N4 93.8(5)
C22 C23 C24 N4 -146.2(5)
O5 C23 C24 C25 157.8(5)
C30 C23 C24 C25 -84.3(7)
C22 C23 C24 C25 35.6(8)
N4 C24 C25 C26 5.0(8)
C23 C24 C25 C26 -177.0(5)
C24 C25 C26 C27 -3.2(8)
C25 C26 C27 C28 0.9(8)
C24 N4 C28 C27 1.7(8)
Co2 N4 C28 C27 177.2(4)
C26 C27 C28 N4 0.0(8)
Co2 O6 C31 O7 -179.5(5)
Co2 O6 C31 O3 0.5(4)
Co2 O3 C31 O7 179.5(5)
Co2 O3 C31 O6 -0.5(4)
